data_1513660
loop_
_publ_author_name
'Zhang, Zhenjie'
'Wojtas, Lukasz'
'Zaworotko, Michael J.'

_publ_section_title
;
 Organic--inorganic hybrid polyhedra that can serve as supermolecular
 building blocks
;
_journal_issue 3
_journal_name_full 'Chemical Science'
_journal_page_first 927
_journal_paper_doi 10.1039/c3sc53099j
_journal_volume 5
_journal_year 2014
_chemical_formula_sum 'C88 H56 Cl6 N8 O139 V26.2'
_chemical_formula_weight 4996.74
_chemical_name_systematic
; 
 ? 
;
_space_group_IT_number 87
_symmetry_cell_setting tetragonal
_symmetry_space_group_name_Hall '-I 4'
_symmetry_space_group_name_H-M 'I 4/m'
_atom_sites_solution_hydrogens geom
_atom_sites_solution_primary direct
_atom_sites_solution_secondary difmap
_audit_creation_method SHELXL-97
_cell_angle_alpha 90.00
_cell_angle_beta 90.00
_cell_angle_gamma 90.00
_cell_formula_units_Z 2
_cell_length_a 21.1683(5)
_cell_length_b 21.1683(5)
_cell_length_c 27.3991(15)
_cell_measurement_temperature 396(2)
_cell_volume 12277.5(8)
_computing_cell_refinement CrysAlisPro
_computing_data_collection CrysAlisPro
_computing_data_reduction CrysAlisPro
_computing_molecular_graphics Diamond
_computing_publication_material Diamond
_computing_structure_refinement 'SHELXL-97 (Sheldrick, 1997)'
_computing_structure_solution 'SHELXS-97 (Sheldrick, 1990)'
_diffrn_ambient_temperature 396(2)
_diffrn_measured_fraction_theta_full 0.998
_diffrn_measured_fraction_theta_max 0.998
_diffrn_measurement_device_type 'Oxford supernova'
_diffrn_radiation_monochromator graphite
_diffrn_radiation_source 'fine-focus sealed tube'
_diffrn_radiation_type MoK\a
_diffrn_radiation_wavelength 0.71073
_diffrn_reflns_av_R_equivalents 0.0618
_diffrn_reflns_av_sigmaI/netI 0.1253
_diffrn_reflns_limit_h_max 25
_diffrn_reflns_limit_h_min -11
_diffrn_reflns_limit_k_max 16
_diffrn_reflns_limit_k_min -25
_diffrn_reflns_limit_l_max 18
_diffrn_reflns_limit_l_min -32
_diffrn_reflns_number 12758
_diffrn_reflns_theta_full 25.35
_diffrn_reflns_theta_max 25.35
_diffrn_reflns_theta_min 2.43
_exptl_absorpt_coefficient_mu 1.098
_exptl_absorpt_correction_T_max 0.9891
_exptl_absorpt_correction_T_min 0.9784
_exptl_absorpt_correction_type multi-scan
_exptl_absorpt_process_details 'SADABS; (Sheldrick, 2003)'
_exptl_crystal_colour green
_exptl_crystal_density_diffrn 1.352
_exptl_crystal_density_method 'not measured'
_exptl_crystal_description rhombic
_exptl_crystal_F_000 4913
_exptl_crystal_size_max 0.02
_exptl_crystal_size_mid 0.01
_exptl_crystal_size_min 0.01
_refine_diff_density_max 0.683
_refine_diff_density_min -0.524
_refine_diff_density_rms 0.135
_refine_ls_extinction_method none
_refine_ls_goodness_of_fit_ref 1.144
_refine_ls_hydrogen_treatment mixed
_refine_ls_matrix_type full
_refine_ls_number_parameters 393
_refine_ls_number_reflns 5761
_refine_ls_number_restraints 5
_refine_ls_restrained_S_all 1.144
_refine_ls_R_factor_all 0.1395
_refine_ls_R_factor_gt 0.0791
_refine_ls_shift/su_max 0.000
_refine_ls_shift/su_mean 0.000
_refine_ls_structure_factor_coef Fsqd
_refine_ls_weighting_details 'calc w=1/[\s^2^(Fo^2^)+(0.1000P)^2^+0.0000P] where P=(Fo^2^+2Fc^2^)/3'
_refine_ls_weighting_scheme calc
_refine_ls_wR_factor_gt 0.2086
_refine_ls_wR_factor_ref 0.2440
_reflns_number_gt 3333
_reflns_number_total 5761
_reflns_threshold_expression >2sigma(I)
_cod_data_source_file c3sc53099j.txt
_cod_data_source_block Hyball-5
_cod_depositor_comments
;
The following automatic conversions were performed:

'_symmetry_cell_setting' value 'Tetragonal' changed to 'tetragonal'
according to
/usr/data/users/saulius/automatic-downloads/current/RSC/lib/dictionaries/cif_core.dic
dictionary named 'cif_core.dic' version 2.4.2 from 2011-04-26.

Automatic conversion script
Id: cif_fix_values 2281 2013-09-26 08:29:07Z andrius 
;
_cod_original_cell_volume 12277.4(8)
_cod_original_sg_symbol_H-M I4/m
_cod_original_formula_sum 'C88 H56 Cl6 N8 O139 V26.20'
_cod_database_code 1513660

loop_
_symmetry_equiv_pos_as_xyz
'x, y, z'
'-y, x, z'
'-x, -y, z'
'y, -x, z'
'x+1/2, y+1/2, z+1/2'
'-y+1/2, x+1/2, z+1/2'
'-x+1/2, -y+1/2, z+1/2'
'y+1/2, -x+1/2, z+1/2'
'-x, -y, -z'
'y, -x, -z'
'x, y, -z'
'-y, x, -z'
'-x+1/2, -y+1/2, -z+1/2'
'y+1/2, -x+1/2, -z+1/2'
'x+1/2, y+1/2, -z+1/2'
'-y+1/2, x+1/2, -z+1/2'

loop_
_atom_site_label
_atom_site_type_symbol
_atom_site_fract_x
_atom_site_fract_y
_atom_site_fract_z
_atom_site_U_iso_or_equiv
_atom_site_adp_type
_atom_site_occupancy
_atom_site_symmetry_multiplicity
_atom_site_calc_flag
_atom_site_refinement_flags
V1 V 0.11777(7) 0.50612(8) 0.5000 0.0329(5) Uani 1 2 d S
V1A V 0.5000 0.5000 0.84026(17) 0.0322(12) Uani 0.50 4 d SP
V2 V 0.18407(8) 0.71602(8) 0.5000 0.0349(5) Uani 1 2 d S
V3 V 0.46584(6) 0.39231(6) 0.78511(5) 0.0386(4) Uani 1 1 d .
V4 V 0.14937(5) 0.61126(6) 0.58649(5) 0.0343(4) Uani 1 1 d .
V5 V 0.0834(2) 0.6354(2) 0.5000 0.0285(13) Uani 0.30 2 d SP
O15 O -0.039(4) 0.814(4) 0.541(3) 0.13(3) Uiso 0.13 1 d P
O0AA O 0.3985(2) 0.3881(2) 0.73311(18) 0.0374(13) Uani 1 1 d .
O0BA O 0.4225(2) 0.4596(2) 0.81519(18) 0.0437(14) Uani 1 1 d .
O1 O -0.1211(16) 0.6970(15) 0.5000 0.160(12) Uiso 0.50 2 d SP
O1A O 0.047(3) 0.774(3) 0.609(2) 0.097(19) Uiso 0.13 1 d P
O1AA O 0.1961(2) 0.5316(2) 0.60609(17) 0.0309(12) Uani 1 1 d .
O1C O 0.234(5) 0.791(5) 0.686(4) 0.17(3) Uiso 0.13 1 d P
O1D O 0.074(3) 0.873(3) 0.569(2) 0.078(17) Uiso 0.13 1 d P
O1CA O 0.4469(3) 0.3320(3) 0.81708(19) 0.0513(15) Uani 1 1 d .
O2 O 0.173(2) 0.821(2) 0.6222(16) 0.154(16) Uiso 0.25 1 d P
O4 O -0.007(4) 0.733(4) 0.588(3) 0.15(3) Uiso 0.13 1 d P
O1J O -0.007(3) 0.689(3) 0.708(2) 0.11(2) Uiso 0.13 1 d P
C11 C 0.4009(14) 0.2097(12) 0.7300(10) 0.130(10) Uiso 0.50 1 d PD
O6 O 0.117(3) 0.884(3) 0.584(2) 0.19(2) Uiso 0.25 1 d P
O2AA O 0.2574(2) 0.7192(2) 0.54836(18) 0.0320(12) Uani 1 1 d .
O2BA O 0.1092(2) 0.6219(2) 0.6349(2) 0.0433(14) Uani 1 1 d .
O9 O 0.130(4) 0.766(4) 0.684(3) 0.13(3) Uiso 0.13 1 d P
O3AA O 0.0952(2) 0.5614(2) 0.54914(19) 0.0392(13) Uani 1 1 d .
O3CA O 0.5000 0.5000 0.8995(6) 0.035(5) Uani 0.50 4 d SP
O4AA O 0.1750(2) 0.4601(2) 0.54742(19) 0.0324(12) Uani 1 1 d .
O5 O -0.061(3) 0.721(2) 0.5000 0.116(17) Uiso 0.25 2 d SP
O5AA O 0.5184(2) 0.3498(2) 0.73348(17) 0.0337(12) Uani 1 1 d .
O5CA O 0.0107(10) 0.6640(11) 0.5000 0.071(6) Uani 0.50 2 d SP
O14 O 0.1139(17) 0.7979(16) 0.6368(14) 0.234(13) Uiso 0.50 1 d P
O6AA O 0.2331(2) 0.6492(2) 0.60691(17) 0.0312(12) Uani 1 1 d .
O8 O 0.457(2) 0.361(2) 0.4276(18) 0.154(16) Uiso 0.25 1 d P
O7AA O 0.1334(2) 0.6816(2) 0.54903(19) 0.0365(13) Uani 1 1 d .
Cl0A Cl 0.5000 0.5000 0.27500(13) 0.0339(9) Uani 1 4 d S
O8AA O 0.0612(3) 0.4575(3) 0.5000 0.0369(18) Uani 1 2 d S
O19 O 0.4713(17) 0.4175(17) 0.3850(14) 0.112(12) Uiso 0.25 1 d P
O9AA O 0.1650(3) 0.7884(3) 0.5000 0.047(2) Uani 1 2 d S
C10 C 0.5440(7) 0.0366(5) 0.6286(5) 0.141(7) Uani 1 1 d .
H10A H 0.5713 0.0605 0.6076 0.211 Uiso 1 1 calc R
H10B H 0.5689 0.0086 0.6483 0.211 Uiso 1 1 calc R
H10C H 0.5208 0.0649 0.6493 0.211 Uiso 1 1 calc R
O16 O -0.009(3) 0.685(3) 0.477(2) 0.068(18) Uiso 0.13 1 d P
O1G O 0.233(5) 0.702(4) 0.765(4) 0.17(3) Uiso 0.13 1 d P
C8 C 0.2794(3) 0.4491(3) 0.6512(3) 0.0361(18) Uani 1 1 d .
H8 H 0.2733 0.4889 0.6647 0.043 Uiso 1 1 calc R
C13 C 0.419(3) 0.1090(17) 0.765(2) 0.18(3) Uiso 0.25 1 d PD
C7 C 0.3222(3) 0.4073(3) 0.6730(3) 0.0312(17) Uani 1 1 d .
N1 N 0.5000 0.0000 0.5992(4) 0.070(4) Uani 1 2 d S
H1A H 0.5220 -0.0264 0.5799 0.084 Uiso 0.50 1 calc PR
H1B H 0.4780 0.0264 0.5799 0.084 Uiso 0.50 1 calc PR
C6 C 0.3316(3) 0.3488(3) 0.6520(3) 0.0320(17) Uani 1 1 d .
H6 H 0.3603 0.3208 0.6659 0.038 Uiso 1 1 calc R
Cl5 Cl 0.22379(10) 0.58697(11) 0.5000 0.0301(6) Uani 1 2 d S
C2 C 0.2013(3) 0.4784(3) 0.5855(3) 0.0311(17) Uani 1 1 d .
C9 C 0.3593(3) 0.4274(3) 0.7165(3) 0.0345(18) Uani 1 1 d .
C5 C 0.2987(3) 0.3313(3) 0.6104(3) 0.0299(17) Uani 1 1 d .
C4 C 0.2562(3) 0.3736(3) 0.5889(3) 0.0307(17) Uani 1 1 d .
H4 H 0.2348 0.3623 0.5605 0.037 Uiso 1 1 calc R
C3 C 0.2460(3) 0.4319(3) 0.6096(3) 0.0283(16) Uani 1 1 d .
C1 C 0.2690(3) 0.6889(3) 0.5864(3) 0.0292(17) Uani 1 1 d .
N4 N 0.3889(15) 0.1720(14) 0.7734(11) 0.182(12) Uiso 0.50 1 d PD
O17 O -0.091(4) 0.681(4) 0.670(3) 0.12(2) Uiso 0.13 1 d P
O1F O 0.143(4) 0.677(4) 0.764(3) 0.14(3) Uiso 0.13 1 d P
O3 O 0.031(2) 0.817(2) 0.5724(19) 0.165(17) Uiso 0.25 1 d P
O13 O -0.083(3) 0.722(3) 0.454(2) 0.22(2) Uiso 0.25 1 d P
O10 O 0.610(3) 0.379(3) 0.5000 0.17(2) Uiso 0.25 2 d SP
O11 O 0.075(2) 0.828(3) 0.6007(19) 0.148(16) Uiso 0.25 1 d P
O1K O -0.145(4) 0.720(4) 0.646(3) 0.13(3) Uiso 0.13 1 d P
C12 C 0.330(2) 0.194(3) 0.796(2) 0.16(3) Uiso 0.25 1 d PD
O18 O -0.032(5) 0.653(4) 0.756(3) 0.17(3) Uiso 0.13 1 d P
O7 O 0.534(4) 0.341(4) 0.5000 0.21(3) Uiso 0.25 2 d SP
O12 O 0.452(5) 0.389(4) 0.471(3) 0.15(3) Uiso 0.13 1 d P
O1B O 0.456(3) 0.481(5) 0.407(3) 0.12(3) Uiso 0.13 1 d P
O1E O 0.565(5) 0.434(4) 0.436(3) 0.15(3) Uiso 0.13 1 d P
O1H O 0.508(8) 0.393(6) 0.457(5) 0.24(5) Uiso 0.13 1 d P

loop_
_atom_site_aniso_label
_atom_site_aniso_U_11
_atom_site_aniso_U_22
_atom_site_aniso_U_33
_atom_site_aniso_U_23
_atom_site_aniso_U_13
_atom_site_aniso_U_12
V1 0.0167(9) 0.0340(10) 0.0481(13) 0.000 0.000 0.0005(7)
V1A 0.0406(18) 0.0406(18) 0.015(3) 0.000 0.000 0.000
V2 0.0269(10) 0.0289(10) 0.0490(13) 0.000 0.000 0.0101(7)
V3 0.0411(8) 0.0451(8) 0.0298(8) 0.0101(6) 0.0031(6) 0.0013(6)
V4 0.0203(6) 0.0291(7) 0.0536(10) -0.0038(6) 0.0087(6) 0.0020(5)
V5 0.015(3) 0.027(3) 0.043(4) 0.000 0.000 0.002(2)
O0AA 0.038(3) 0.038(3) 0.036(3) 0.010(3) 0.003(2) 0.001(2)
O0BA 0.054(3) 0.045(3) 0.032(3) 0.004(3) 0.011(3) 0.002(2)
O1AA 0.023(3) 0.030(3) 0.040(3) -0.002(2) 0.002(2) 0.0000(19)
O1CA 0.059(4) 0.057(4) 0.038(3) 0.019(3) 0.007(3) 0.000(3)
O2AA 0.020(2) 0.031(3) 0.045(3) -0.003(3) -0.002(2) 0.0002(19)
O2BA 0.031(3) 0.040(3) 0.059(4) -0.009(3) 0.013(3) 0.001(2)
O3AA 0.016(2) 0.043(3) 0.059(4) -0.009(3) 0.008(2) -0.003(2)
O3CA 0.045(7) 0.045(7) 0.014(10) 0.000 0.000 0.000
O4AA 0.023(3) 0.029(3) 0.046(3) -0.003(2) -0.002(2) 0.0023(19)
O5AA 0.033(3) 0.037(3) 0.032(3) 0.006(2) 0.002(2) -0.002(2)
O5CA 0.072(15) 0.081(16) 0.059(15) 0.000 0.000 -0.019(12)
O6AA 0.027(3) 0.029(3) 0.038(3) 0.000(2) 0.006(2) -0.003(2)
O7AA 0.021(3) 0.031(3) 0.058(4) 0.000(3) 0.005(2) 0.006(2)
Cl0A 0.0362(12) 0.0362(12) 0.029(2) 0.000 0.000 0.000
O8AA 0.019(4) 0.040(4) 0.052(5) 0.000 0.000 -0.002(3)
O9AA 0.041(5) 0.037(4) 0.062(6) 0.000 0.000 0.015(3)
C10 0.238(18) 0.083(9) 0.101(10) -0.032(8) -0.090(11) 0.071(10)
C8 0.032(4) 0.034(4) 0.043(5) 0.002(4) 0.004(4) 0.002(3)
C7 0.027(4) 0.033(4) 0.034(5) 0.003(4) 0.005(3) 0.001(3)
N1 0.119(11) 0.049(7) 0.041(7) 0.000 0.000 0.041(7)
C6 0.030(4) 0.024(4) 0.042(5) 0.001(4) 0.001(4) -0.001(3)
Cl5 0.0217(12) 0.0269(13) 0.0416(16) 0.000 0.000 0.0018(9)
C2 0.024(4) 0.024(4) 0.045(5) -0.001(4) 0.013(4) -0.001(3)
C9 0.030(4) 0.032(4) 0.042(5) 0.007(4) 0.012(4) 0.001(3)
C5 0.028(4) 0.024(4) 0.038(5) 0.001(3) 0.004(3) -0.004(3)
C4 0.028(4) 0.023(4) 0.041(5) -0.001(3) 0.005(3) -0.002(3)
C3 0.024(4) 0.031(4) 0.030(4) 0.000(3) 0.001(3) -0.001(3)
C1 0.029(4) 0.025(4) 0.034(5) -0.005(4) 0.003(4) 0.006(3)

loop_
_atom_type_symbol
_atom_type_description
_atom_type_scat_dispersion_real
_atom_type_scat_dispersion_imag
_atom_type_scat_source
C C 0.0033 0.0016 'International Tables Vol C Tables 4.2.6.8 and 6.1.1.4'
H H 0.0000 0.0000 'International Tables Vol C Tables 4.2.6.8 and 6.1.1.4'
Cl Cl 0.1484 0.1585 'International Tables Vol C Tables 4.2.6.8 and 6.1.1.4'
N N 0.0061 0.0033 'International Tables Vol C Tables 4.2.6.8 and 6.1.1.4'
O O 0.0106 0.0060 'International Tables Vol C Tables 4.2.6.8 and 6.1.1.4'
V V 0.3005 0.5294 'International Tables Vol C Tables 4.2.6.8 and 6.1.1.4'

loop_
_geom_angle_atom_site_label_1
_geom_angle_atom_site_label_2
_geom_angle_atom_site_label_3
_geom_angle
_geom_angle_site_symmetry_1
_geom_angle_site_symmetry_3
O8AA V1 O3AA 102.5(2) . .
O8AA V1 O3AA 102.5(2) . 11_556
O3AA V1 O3AA 93.6(3) . 11_556
O8AA V1 O4AA 98.0(2) . 11_556
O3AA V1 O4AA 158.0(2) . 11_556
O3AA V1 O4AA 89.5(2) 11_556 11_556
O8AA V1 O4AA 98.0(2) . .
O3AA V1 O4AA 89.5(2) . .
O3AA V1 O4AA 158.0(2) 11_556 .
O4AA V1 O4AA 79.8(3) 11_556 .
O8AA V1 V5 115.8(3) . .
O3AA V1 V5 47.26(16) . .
O3AA V1 V5 47.26(16) 11_556 .
O4AA V1 V5 128.19(16) 11_556 .
O4AA V1 V5 128.19(16) . .
O3CA V1A O0BA 110.37(19) . 2_655
O3CA V1A O0BA 110.37(19) . 4_565
O0BA V1A O0BA 139.3(4) 2_655 4_565
O3CA V1A O0BA 110.37(19) . .
O0BA V1A O0BA 83.04(13) 2_655 .
O0BA V1A O0BA 83.04(13) 4_565 .
O3CA V1A O0BA 110.36(19) . 3_665
O0BA V1A O0BA 83.04(13) 2_655 3_665
O0BA V1A O0BA 83.05(13) 4_565 3_665
O0BA V1A O0BA 139.3(4) . 3_665
O3CA V1A V3 122.29(9) . .
O0BA V1A V3 41.86(15) 2_655 .
O0BA V1A V3 111.9(2) 4_565 .
O0BA V1A V3 41.60(15) . .
O0BA V1A V3 112.1(2) 3_665 .
O3CA V1A V3 122.29(9) . 3_665
O0BA V1A V3 111.9(2) 2_655 3_665
O0BA V1A V3 41.86(15) 4_565 3_665
O0BA V1A V3 112.1(2) . 3_665
O0BA V1A V3 41.61(15) 3_665 3_665
V3 V1A V3 115.42(17) . 3_665
O3CA V1A V3 122.29(8) . 4_565
O0BA V1A V3 112.1(2) 2_655 4_565
O0BA V1A V3 41.60(15) 4_565 4_565
O0BA V1A V3 41.85(15) . 4_565
O0BA V1A V3 111.9(2) 3_665 4_565
V3 V1A V3 73.42(8) . 4_565
V3 V1A V3 73.42(8) 3_665 4_565
O3CA V1A V3 122.29(9) . 2_655
O0BA V1A V3 41.60(15) 2_655 2_655
O0BA V1A V3 112.1(2) 4_565 2_655
O0BA V1A V3 111.9(2) . 2_655
O0BA V1A V3 41.85(15) 3_665 2_655
V3 V1A V3 73.42(8) . 2_655
V3 V1A V3 73.42(8) 3_665 2_655
V3 V1A V3 115.42(17) 4_565 2_655
O9AA V2 O7AA 103.4(2) . 11_556
O9AA V2 O7AA 103.4(2) . .
O7AA V2 O7AA 92.0(3) 11_556 .
O9AA V2 O2AA 99.3(2) . 11_556
O7AA V2 O2AA 89.0(2) 11_556 11_556
O7AA V2 O2AA 156.4(2) . 11_556
O9AA V2 O2AA 99.3(2) . .
O7AA V2 O2AA 156.5(2) 11_556 .
O7AA V2 O2AA 89.0(2) . .
O2AA V2 O2AA 80.9(3) 11_556 .
O9AA V2 V5 114.0(3) . .
O7AA V2 V5 46.17(15) 11_556 .
O7AA V2 V5 46.17(15) . .
O2AA V2 V5 127.89(16) 11_556 .
O2AA V2 V5 127.88(16) . .
O1CA V3 O0BA 104.0(3) . .
O1CA V3 O0BA 103.9(3) . 2_655
O0BA V3 O0BA 87.7(3) . 2_655
O1CA V3 O5AA 99.6(2) . .
O0BA V3 O5AA 156.2(2) . .
O0BA V3 O5AA 89.7(2) 2_655 .
O1CA V3 O0AA 100.1(2) . .
O0BA V3 O0AA 89.9(2) . .
O0BA V3 O0AA 155.8(2) 2_655 .
O5AA V3 O0AA 82.8(2) . .
O1CA V3 V1A 114.5(2) . .
O0BA V3 V1A 44.08(17) . .
O0BA V3 V1A 44.10(16) 2_655 .
O5AA V3 V1A 126.44(15) . .
O0AA V3 V1A 126.43(15) . .
O2BA V4 O7AA 104.6(2) . .
O2BA V4 O3AA 102.0(2) . .
O7AA V4 O3AA 92.2(2) . .
O2BA V4 O6AA 100.5(2) . .
O7AA V4 O6AA 89.7(2) . .
O3AA V4 O6AA 156.1(2) . .
O2BA V4 O1AA 99.1(2) . .
O7AA V4 O1AA 155.6(2) . .
O3AA V4 O1AA 88.5(2) . .
O6AA V4 O1AA 80.16(18) . .
O2BA V4 V5 114.4(2) . .
O7AA V4 V5 44.59(18) . .
O3AA V4 V5 48.07(19) . .
O6AA V4 V5 126.77(17) . .
O1AA V4 V5 128.30(18) . .
O5CA V5 O7AA 108.5(6) . 11_556
O5CA V5 O7AA 108.5(6) . .
O7AA V5 O7AA 86.0(3) 11_556 .
O5CA V5 O3AA 112.8(6) . .
O7AA V5 O3AA 138.7(3) 11_556 .
O7AA V5 O3AA 82.4(2) . .
O5CA V5 O3AA 112.8(6) . 11_556
O7AA V5 O3AA 82.4(2) 11_556 11_556
O7AA V5 O3AA 138.7(3) . 11_556
O3AA V5 O3AA 80.6(3) . 11_556
O5CA V5 O16 16.8(15) . .
O7AA V5 O16 92.8(15) 11_556 .
O7AA V5 O16 114.6(16) . .
O3AA V5 O16 128.0(15) . .
O3AA V5 O16 105.5(16) 11_556 .
O5CA V5 O16 16.8(15) . 11_556
O7AA V5 O16 114.6(16) 11_556 11_556
O7AA V5 O16 92.8(15) . 11_556
O3AA V5 O16 105.5(16) . 11_556
O3AA V5 O16 128.0(15) 11_556 11_556
O16 V5 O16 31(3) . 11_556
O5CA V5 V2 119.8(8) . .
O7AA V5 V2 43.16(17) 11_556 .
O7AA V5 V2 43.16(17) . .
O3AA V5 V2 112.2(2) . .
O3AA V5 V2 112.2(2) 11_556 .
O16 V5 V2 112.4(15) . .
O16 V5 V2 112.4(15) 11_556 .
O5CA V5 V4 122.09(9) . 11_556
O7AA V5 V4 40.98(15) 11_556 11_556
O7AA V5 V4 113.6(2) . 11_556
O3AA V5 V4 110.5(2) . 11_556
O3AA V5 V4 41.81(14) 11_556 11_556
O16 V5 V4 106.2(15) . 11_556
O16 V5 V4 137.3(15) 11_556 11_556
V2 V5 V4 74.02(11) . 11_556
O5CA V5 V4 122.09(9) . .
O7AA V5 V4 113.6(2) 11_556 .
O7AA V5 V4 40.98(15) . .
O3AA V5 V4 41.81(14) . .
O3AA V5 V4 110.5(2) 11_556 .
O16 V5 V4 137.3(15) . .
O16 V5 V4 106.2(15) 11_556 .
V2 V5 V4 74.02(11) . .
V4 V5 V4 115.80(18) 11_556 .
O5CA V5 V1 126.4(8) . .
O7AA V5 V1 110.0(2) 11_556 .
O7AA V5 V1 110.0(2) . .
O3AA V5 V1 40.67(16) . .
O3AA V5 V1 40.67(16) 11_556 .
O16 V5 V1 130.9(15) . .
O16 V5 V1 130.9(15) 11_556 .
V2 V5 V1 113.82(18) . .
V4 V5 V1 72.27(11) 11_556 .
V4 V5 V1 72.27(11) . .
C9 O0AA V3 133.7(5) . .
V3 O0BA V3 127.2(3) . 4_565
V3 O0BA V1A 94.3(2) . .
V3 O0BA V1A 94.0(2) 4_565 .
O5 O1 O13 53(2) . 11_556
O5 O1 O13 53(2) . .
O13 O1 O13 105(5) 11_556 .
O11 O1A O3 54(4) . .
O11 O1A O4 139(7) . .
O3 O1A O4 86(5) . .
O11 O1A O14 55(4) . .
O3 O1A O14 109(5) . .
O4 O1A O14 163(6) . .
C2 O1AA V4 131.6(5) . .
O1G O1C C12 48(5) 13_566 16_556
O6 O1D O11 84(6) . .
O6 O1D O3 135(7) . .
O11 O1D O3 52(4) . .
N4 C11 O18 68(3) . 15_546
O1D O6 O11 55(5) . .
C1 O2AA V2 132.4(5) . .
V1 O3AA V4 126.8(2) . .
V1 O3AA V5 92.1(2) . .
V4 O3AA V5 90.1(2) . .
C2 O4AA V1 130.9(4) . .
O13 O5 O13 139(7) . 11_556
O13 O5 O1 72(4) . .
O13 O5 O1 72(4) 11_556 .
O13 O5 O16 132(5) . 11_556
O13 O5 O16 83(3) 11_556 11_556
O1 O5 O16 119(5) . 11_556
O13 O5 O16 83(3) . .
O13 O5 O16 132(5) 11_556 .
O1 O5 O16 119(5) . .
O16 O5 O16 50(5) 11_556 .
C9 O5AA V3 134.1(5) 2_655 .
O16 O5CA O16 91(10) 11_556 .
O16 O5CA V5 130(5) 11_556 .
O16 O5CA V5 130(5) . .
O2 O14 O11 99(4) . .
O2 O14 O9 101(4) . .
O11 O14 O9 158(5) . .
O2 O14 O1A 137(4) . .
O11 O14 O1A 49(3) . .
O9 O14 O1A 116(5) . .
C1 O6AA V4 131.8(5) . .
O12 O8 O1H 52(6) . .
O12 O8 O1E 55(5) . 4_565
O1H O8 O1E 73(6) . 4_565
O12 O8 O19 109(5) . .
O1H O8 O19 85(6) . .
O1E O8 O19 59(4) 4_565 .
V4 O7AA V2 127.7(2) . .
V4 O7AA V5 94.4(2) . .
V2 O7AA V5 90.7(2) . .
O1B O19 O1B 59(5) 2_655 .
O1B O19 O1E 81(4) 2_655 4_565
O1B O19 O1E 50(4) . 4_565
O1B O19 O8 103(4) 2_655 .
O1B O19 O8 108(4) . .
O1E O19 O8 59(4) 4_565 .
O5CA O16 O16 45(5) . 11_556
O5CA O16 O5 109(6) . .
O16 O16 O5 65(2) 11_556 .
O5CA O16 V5 33(4) . .
O16 O16 V5 74.4(15) 11_556 .
O5 O16 V5 139(4) . .
C12 O1G O1C 76(7) 4_565 13_566
C3 C8 C7 120.9(7) . .
N4 C13 O18 79(4) . 15_546
C6 C7 C8 118.8(7) . .
C6 C7 C9 120.9(6) . .
C8 C7 C9 120.2(7) . .
C10 N1 C10 112.8(14) . 3_655
C7 C6 C5 120.6(7) . .
O4AA C2 O1AA 127.9(7) . .
O4AA C2 C3 116.2(6) . .
O1AA C2 C3 116.0(7) . .
O5AA C9 O0AA 125.1(7) 4_565 .
O5AA C9 C7 118.3(6) 4_565 .
O0AA C9 C7 116.6(6) . .
C6 C5 C4 120.0(6) . .
C6 C5 C1 120.5(6) . 2_655
C4 C5 C1 119.5(6) . 2_655
C3 C4 C5 120.0(7) . .
C4 C3 C8 119.7(7) . .
C4 C3 C2 120.0(6) . .
C8 C3 C2 120.2(6) . .
O2AA C1 O6AA 126.5(7) . .
O2AA C1 C5 116.6(6) . 4_565
O6AA C1 C5 116.8(6) . 4_565
C11 N4 C12 109(3) . .
C11 N4 C13 106.7(18) . .
C12 N4 C13 135(4) . .
C11 N4 O1F 104(4) . 2_655
C12 N4 O1F 55(4) . 2_655
C13 N4 O1F 90(5) . 2_655
C11 N4 O17 133(4) . 15_546
C12 N4 O17 77(4) . 15_546
C13 N4 O17 98(4) . 15_546
O1F N4 O17 116(4) 2_655 15_546
O1K O17 N4 106(5) . 15_456
C12 O1F N4 60(3) 4_565 4_565
O11 O3 O1A 59(4) . .
O11 O3 O1D 55(4) . .
O1A O3 O1D 114(5) . .
O11 O3 O15 167(5) . .
O1A O3 O15 123(5) . .
O1D O3 O15 122(5) . .
O5 O13 O1 55(4) . .
O12 O10 O12 54(7) 12_656 2_655
O12 O10 O7 114(5) 12_656 .
O12 O10 O7 114(5) 2_655 .
O3 O11 O1D 73(5) . .
O3 O11 O1A 67(4) . .
O1D O11 O1A 140(7) . .
O3 O11 O14 141(6) . .
O1D O11 O14 143(6) . .
O1A O11 O14 75(4) . .
O3 O11 O6 113(5) . .
O1D O11 O6 41(3) . .
O1A O11 O6 169(5) . .
O14 O11 O6 103(5) . .
O17 O1K C12 71(5) . 15_456
O1G C12 O1F 91(7) 2_655 2_655
O1G C12 N4 110(5) 2_655 .
O1F C12 N4 65(4) 2_655 .
O1G C12 O1K 121(7) 2_655 15_546
O1F C12 O1K 147(6) 2_655 15_546
N4 C12 O1K 103(5) . 15_546
O1G C12 O1C 55(5) 2_655 14_456
O1F C12 O1C 141(7) 2_655 14_456
N4 C12 O1C 141(6) . 14_456
O1K C12 O1C 68(5) 15_546 14_456
C13 O18 O1J 101(6) 15_456 .
C13 O18 C11 87(5) 15_456 15_456
O1J O18 C11 96(5) . 15_456
O1H O7 O1H 88(10) . 11_556
O1H O7 O10 90(7) . .
O1H O7 O10 90(7) 11_556 .
O1H O12 O8 71(8) . .
O1H O12 O1E 89(9) . 4_565
O8 O12 O1E 74(6) . 4_565
O1H O12 O12 109(8) . 11_556
O8 O12 O12 154(5) . 11_556
O1E O12 O12 132(5) 4_565 11_556
O1H O12 O10 170(10) . 10_566
O8 O12 O10 118(7) . 10_566
O1E O12 O10 93(6) 4_565 10_566
O12 O12 O10 63(3) 11_556 10_566
O1E O1B O19 125(7) 4_565 4_565
O1E O1B O1B 92(10) 4_565 2_655
O19 O1B O1B 142(5) 4_565 2_655
O1E O1B O1B 144(6) 4_565 4_565
O19 O1B O1B 64(7) 4_565 4_565
O1B O1B O1B 90.00(4) 2_655 4_565
O1E O1B O19 70(7) 4_565 .
O19 O1B O19 125(5) 4_565 .
O1B O1B O19 57(7) 2_655 .
O1B O1B O19 138(5) 4_565 .
O1B O1E O12 144(9) 2_655 2_655
O1B O1E O1H 80(8) 2_655 .
O12 O1E O1H 116(9) 2_655 .
O1B O1E O8 121(8) 2_655 2_655
O12 O1E O8 51(5) 2_655 2_655
O1H O1E O8 159(9) . 2_655
O1B O1E O19 60(6) 2_655 2_655
O12 O1E O19 107(7) 2_655 2_655
O1H O1E O19 136(9) . 2_655
O8 O1E O19 62(4) 2_655 2_655
O12 O1H O8 57(8) . .
O12 O1H O1E 151(10) . .
O8 O1H O1E 128(10) . .
O12 O1H O7 92(10) . .
O8 O1H O7 108(9) . .
O1E O1H O7 110(10) . .

loop_
_geom_bond_atom_site_label_1
_geom_bond_atom_site_label_2
_geom_bond_distance
_geom_bond_site_symmetry_2
V1 O8AA 1.580(6) .
V1 O3AA 1.846(5) .
V1 O3AA 1.846(5) 11_556
V1 O4AA 2.026(5) 11_556
V1 O4AA 2.026(5) .
V1 V5 2.831(6) .
V1A O3CA 1.624(18) .
V1A O0BA 1.974(6) 2_655
V1A O0BA 1.974(6) 4_565
V1A O0BA 1.974(6) .
V1A O0BA 1.974(6) 3_665
V1A V3 2.829(3) .
V1A V3 2.829(3) 3_665
V1A V3 2.829(3) 4_565
V1A V3 2.829(3) 2_655
V2 O9AA 1.585(7) .
V2 O7AA 1.867(5) 11_556
V2 O7AA 1.867(5) .
V2 O2AA 2.042(5) 11_556
V2 O2AA 2.042(5) .
V2 V5 2.730(5) .
V3 O1CA 1.599(5) .
V3 O0BA 1.884(5) .
V3 O0BA 1.892(5) 2_655
V3 O5AA 2.012(5) .
V3 O0AA 2.017(5) .
V4 O2BA 1.592(5) .
V4 O7AA 1.840(5) .
V4 O3AA 1.865(5) .
V4 O6AA 2.025(5) .
V4 O1AA 2.028(5) .
V4 V5 2.797(3) .
V5 O5CA 1.65(2) .
V5 O7AA 1.969(6) 11_556
V5 O7AA 1.970(6) .
V5 O3AA 2.081(6) .
V5 O3AA 2.081(6) 11_556
V5 O16 2.31(6) .
V5 O16 2.31(6) 11_556
V5 V4 2.797(3) 11_556
O15 O3 1.70(8) .
O0AA C9 1.260(8) .
O0BA V3 1.892(5) 4_565
O1 O5 1.37(6) .
O1 O13 1.59(6) 11_556
O1 O13 1.59(6) .
O1A O11 1.33(7) .
O1A O3 1.41(7) .
O1A O4 1.53(10) .
O1A O14 1.69(7) .
O1AA C2 1.263(8) .
O1C O1G 1.53(11) 13_566
O1C C12 1.80(11) 16_556
O1D O6 1.01(7) .
O1D O11 1.28(7) .
O1D O3 1.50(7) .
O2 O14 1.41(5) .
O1J O18 1.62(10) .
C11 N4 1.455(18) .
C11 O18 1.91(9) 15_546
O6 O11 1.55(7) .
O2AA C1 1.249(8) .
O9 O14 1.49(8) .
O4AA C2 1.244(8) .
O5 O13 1.35(6) .
O5 O13 1.35(6) 11_556
O5 O16 1.47(7) 11_556
O5 O16 1.47(7) .
O5AA C9 1.254(8) 2_655
O5CA O16 0.87(5) 11_556
O5CA O16 0.87(5) .
O14 O11 1.44(5) .
O6AA C1 1.263(8) .
O8 O12 1.33(9) .
O8 O1H 1.50(15) .
O8 O1E 1.64(11) 4_565
O8 O19 1.70(6) .
O19 O1B 1.42(10) 2_655
O19 O1B 1.52(10) .
O19 O1E 1.65(9) 4_565
C10 N1 1.454(12) .
O16 O16 1.24(12) 11_556
O1G C12 1.38(9) 4_565
O1G O1C 1.53(11) 13_566
C8 C3 1.390(9) .
C8 C7 1.402(9) .
C13 N4 1.50(2) .
C13 O18 1.51(10) 15_546
C7 C6 1.380(9) .
C7 C9 1.488(11) .
N1 C10 1.454(12) 3_655
C6 C5 1.388(9) .
C2 C3 1.518(9) .
C9 O5AA 1.254(8) 4_565
C5 C4 1.400(9) .
C5 C1 1.498(9) 2_655
C4 C3 1.374(9) .
C1 C5 1.498(9) 4_565
N4 C12 1.47(2) .
N4 O1F 1.55(8) 2_655
N4 O17 1.63(7) 15_546
O17 O1K 1.56(9) .
O17 N4 1.63(7) 15_456
O1F C12 1.40(9) 4_565
O1F N4 1.55(8) 4_565
O3 O11 1.24(6) .
O10 O12 1.75(9) 12_656
O10 O12 1.75(9) 2_655
O10 O7 1.78(9) .
O1K C12 1.76(10) 15_456
C12 O1G 1.38(9) 2_655
C12 O1F 1.40(9) 2_655
C12 O1K 1.76(10) 15_546
C12 O1C 1.80(11) 14_456
O18 C13 1.51(10) 15_456
O18 C11 1.91(9) 15_456
O7 O1H 1.72(13) .
O7 O1H 1.72(13) 11_556
O12 O1H 1.24(15) .
O12 O1E 1.41(10) 4_565
O12 O12 1.58(18) 11_556
O12 O10 1.75(9) 10_566
O1B O1E 1.35(10) 4_565
O1B O19 1.42(10) 4_565
O1B O1B 1.44(9) 2_655
O1B O1B 1.44(9) 4_565
O1E O1B 1.35(10) 2_655
O1E O12 1.41(10) 2_655
O1E O1H 1.60(15) .
O1E O8 1.64(11) 2_655
O1E O19 1.65(10) 2_655
